data_7715383
loop_
_publ_author_name
'Komuro, Takashi'
'Hayasaka, Kohei'
'Takahashi, Kasumi'
'Ishiwata, Nozomu'
'Yamauchi, Kota'
'Tobita, Hiromi'
'Hashimoto, Hisako'

_publ_section_title
;
 Iron complexes supported by silyl-NHC chelate ligands: synthesis and use
 for double hydroboration of nitriles.
;
_journal_issue 9
_journal_name_full 'Dalton transactions (Cambridge, England : 2003)'
_journal_page_first 4041
_journal_page_last 4047
_journal_paper_doi 10.1039/d3dt03605g
_journal_volume 53
_journal_year 2024
_chemical_formula_moiety 'C29 H44 Fe N2 O3 Si'
_chemical_formula_sum 'C29 H44 Fe N2 O3 Si'
_chemical_formula_weight 552.60
_chemical_properties_physical Air-sensitive
_space_group_crystal_system triclinic
_space_group_IT_number 2
_space_group_name_Hall '-P 1'
_space_group_name_H-M_alt 'P -1'
_atom_sites_solution_hydrogens mixed
_atom_sites_solution_primary heavy
_atom_sites_solution_secondary difmap
_audit_creation_method SHELXL-2018/1
_audit_update_record
;
2023-10-26 deposited with the CCDC.	2024-01-25 downloaded from the CCDC.
;
_cell_angle_alpha 105.0205(18)
_cell_angle_beta 96.1600(10)
_cell_angle_gamma 99.7320(10)
_cell_formula_units_Z 2
_cell_length_a 8.5500(4)
_cell_length_b 11.3730(6)
_cell_length_c 16.0634(6)
_cell_measurement_reflns_used 19658
_cell_measurement_temperature 150(2)
_cell_measurement_theta_max 27.4
_cell_measurement_theta_min 1.9
_cell_volume 1468.06(12)
_computing_cell_refinement PROCESS-AUTO
_computing_data_collection PROCESS-AUTO
_computing_data_reduction 'teXsan Ver.1.11'
_computing_molecular_graphics
;
'Mercury 4.0 (Macrae et al., 2020)', 'ORTEP-3', 
'Yadokari-XG (Wakita, Nemoto et al., 2009)'
;
_computing_publication_material
;
'Yadokari-XG (Wakita, Nemoto et al., 2009)'
;
_computing_structure_refinement 'SHELXL-2018/1 (Sheldrick, 2018)'
_computing_structure_solution 'DIRDIF-2008 (PATTY)'
_diffrn_ambient_temperature 150(2)
_diffrn_detector_area_resol_mean 10.00
_diffrn_measured_fraction_theta_full 0.998
_diffrn_measured_fraction_theta_max 0.996
_diffrn_measurement_device_type 'Rigaku RAXIS-RAPID Imaging Plate'
_diffrn_measurement_method \w
_diffrn_radiation_monochromator graphite
_diffrn_radiation_source 'rotating-anode X-ray tube'
_diffrn_radiation_type MoK\a
_diffrn_radiation_wavelength 0.71073
_diffrn_reflns_av_R_equivalents 0.1276
_diffrn_reflns_av_unetI/netI 0.1041
_diffrn_reflns_Laue_measured_fraction_full 0.998
_diffrn_reflns_Laue_measured_fraction_max 0.996
_diffrn_reflns_limit_h_max 11
_diffrn_reflns_limit_h_min -11
_diffrn_reflns_limit_k_max 14
_diffrn_reflns_limit_k_min -13
_diffrn_reflns_limit_l_max 20
_diffrn_reflns_limit_l_min -20
_diffrn_reflns_number 22916
_diffrn_reflns_point_group_measured_fraction_full 0.998
_diffrn_reflns_point_group_measured_fraction_max 0.996
_diffrn_reflns_theta_full 25.242
_diffrn_reflns_theta_max 27.441
_diffrn_reflns_theta_min 1.329
_exptl_absorpt_coefficient_mu 0.585
_exptl_absorpt_correction_T_max 0.976550
_exptl_absorpt_correction_T_min 0.889679
_exptl_absorpt_correction_type numerical
_exptl_absorpt_process_details
;
HIGASHI, T. (1999). Shape - Program to obtain Crystal Shape using CCD camera.
Rigaku Corporation, Tokyo, Japan.
HIGASHI, T. (1999). Numabs - Numerical Absorption Correction, 
Rigaku Corporation, Tokyo, Japan.
;
_exptl_crystal_colour colorless
_exptl_crystal_density_diffrn 1.250
_exptl_crystal_description plate
_exptl_crystal_F_000 592
_exptl_crystal_recrystallization_method 'Re-crystallisation from solvent: toluene'
_exptl_crystal_size_max 0.220
_exptl_crystal_size_mid 0.110
_exptl_crystal_size_min 0.040
_refine_diff_density_max 0.433
_refine_diff_density_min -0.351
_refine_diff_density_rms 0.080
_refine_ls_extinction_method none
_refine_ls_goodness_of_fit_ref 1.125
_refine_ls_hydrogen_treatment mixed
_refine_ls_matrix_type full
_refine_ls_number_parameters 341
_refine_ls_number_reflns 6676
_refine_ls_number_restraints 0
_refine_ls_restrained_S_all 1.125
_refine_ls_R_factor_all 0.1012
_refine_ls_R_factor_gt 0.0688
_refine_ls_shift/su_max 0.000
_refine_ls_shift/su_mean 0.000
_refine_ls_structure_factor_coef Fsqd
_refine_ls_weighting_details 'w=1/[\s^2^(Fo^2^)+(0.0345P)^2^+1.3431P] where P=(Fo^2^+2Fc^2^)/3'
_refine_ls_weighting_scheme calc
_refine_ls_wR_factor_gt 0.1151
_refine_ls_wR_factor_ref 0.1236
_reflns_Friedel_coverage 0.000
_reflns_number_gt 5040
_reflns_number_total 6676
_reflns_threshold_expression 'I > 2\s(I)'
_cod_data_source_file d3dt03605g2.cif
_cod_data_source_block complex-1
_cod_database_code 7715383
_shelx_shelxl_version_number 2018/1
_shelx_space_group_comment
;
The symmetry employed for this shelxl refinement is uniquely defined
by the following loop, which should always be used as a source of
symmetry information in preference to the above space-group names.
They are only intended as comments.
;
_shelx_estimated_absorpt_t_min 0.882
_shelx_estimated_absorpt_t_max 0.977

loop_
_space_group_symop_operation_xyz
'x, y, z'
'-x, -y, -z'

loop_
_atom_site_label
_atom_site_type_symbol
_atom_site_fract_x
_atom_site_fract_y
_atom_site_fract_z
_atom_site_U_iso_or_equiv
_atom_site_adp_type
_atom_site_occupancy
_atom_site_site_symmetry_order
_atom_site_calc_flag
_atom_site_refinement_flags_posn
_atom_site_refinement_flags_adp
_atom_site_refinement_flags_occupancy
_atom_site_disorder_assembly
_atom_site_disorder_group
Fe1 Fe 0.04212(5) 0.44967(4) 0.24665(3) 0.01532(12) Uani 1 1 d . . . . .
H1 H -0.067(5) 0.434(4) 0.307(3) 0.048(12) Uiso 1 1 d . . . . .
Si1 Si -0.19200(10) 0.33575(8) 0.14835(6) 0.01784(19) Uani 1 1 d . . . . .
O1 O 0.2903(3) 0.5726(2) 0.40091(16) 0.0316(6) Uani 1 1 d . . . . .
O2 O 0.2392(3) 0.4896(2) 0.11398(16) 0.0352(6) Uani 1 1 d . . . . .
O3 O 0.0872(3) 0.2089(2) 0.26447(18) 0.0382(6) Uani 1 1 d . . . . .
N1 N -0.1660(3) 0.5802(2) 0.16019(16) 0.0158(5) Uani 1 1 d . . . . .
N2 N -0.0405(3) 0.7095(2) 0.28029(16) 0.0160(5) Uani 1 1 d . . . . .
C1 C -0.0595(3) 0.5896(3) 0.23176(18) 0.0153(6) Uani 1 1 d . . . . .
C2 C 0.1905(4) 0.5327(3) 0.3415(2) 0.0205(7) Uani 1 1 d . . . . .
C3 C 0.1612(4) 0.4709(3) 0.1646(2) 0.0234(7) Uani 1 1 d . . . . .
C4 C 0.0709(4) 0.3035(3) 0.2552(2) 0.0223(7) Uani 1 1 d . . . . .
C5 C -0.3782(4) 0.3014(3) 0.2034(2) 0.0225(7) Uani 1 1 d . . . . .
C6 C -0.4192(4) 0.4249(3) 0.2523(2) 0.0288(8) Uani 1 1 d . . . . .
H2 H -0.446777 0.470409 0.210601 0.043 Uiso 1 1 calc R U . . .
H3 H -0.326080 0.475130 0.295302 0.043 Uiso 1 1 calc R U . . .
H4 H -0.510768 0.407787 0.282286 0.043 Uiso 1 1 calc R U . . .
C7 C -0.3452(4) 0.2298(3) 0.2709(2) 0.0326(8) Uani 1 1 d . . . . .
H5 H -0.440031 0.216112 0.299127 0.049 Uiso 1 1 calc R U . . .
H6 H -0.252937 0.278375 0.315055 0.049 Uiso 1 1 calc R U . . .
H7 H -0.321649 0.149360 0.241250 0.049 Uiso 1 1 calc R U . . .
C8 C -0.5300(4) 0.2269(3) 0.1386(2) 0.0332(8) Uani 1 1 d . . . . .
H8 H -0.621777 0.219900 0.169983 0.050 Uiso 1 1 calc R U . . .
H9 H -0.513511 0.143584 0.110264 0.050 Uiso 1 1 calc R U . . .
H10 H -0.551517 0.269734 0.094251 0.050 Uiso 1 1 calc R U . . .
C9 C -0.1790(4) 0.1944(3) 0.0533(2) 0.0249(7) Uani 1 1 d . . . . .
C10 C -0.3078(4) 0.1778(3) -0.0262(2) 0.0339(8) Uani 1 1 d . . . . .
H11 H -0.292243 0.253310 -0.045588 0.051 Uiso 1 1 calc R U . . .
H12 H -0.414907 0.162927 -0.009709 0.051 Uiso 1 1 calc R U . . .
H13 H -0.298001 0.106777 -0.073748 0.051 Uiso 1 1 calc R U . . .
C11 C -0.2004(5) 0.0714(3) 0.0779(2) 0.0354(9) Uani 1 1 d . . . . .
H14 H -0.305323 0.054709 0.096561 0.053 Uiso 1 1 calc R U . . .
H15 H -0.115149 0.077452 0.125634 0.053 Uiso 1 1 calc R U . . .
H16 H -0.194456 0.003482 0.027059 0.053 Uiso 1 1 calc R U . . .
C12 C -0.0162(4) 0.2155(3) 0.0221(2) 0.0340(8) Uani 1 1 d . . . . .
H17 H -0.014927 0.147139 -0.029411 0.051 Uiso 1 1 calc R U . . .
H18 H 0.069570 0.218528 0.068750 0.051 Uiso 1 1 calc R U . . .
H19 H 0.001000 0.294328 0.006973 0.051 Uiso 1 1 calc R U . . .
C13 C -0.2287(4) 0.4615(3) 0.09350(19) 0.0205(7) Uani 1 1 d . . . . .
H20 H -0.171644 0.456147 0.042583 0.025 Uiso 1 1 calc R U . . .
H21 H -0.344902 0.452155 0.073495 0.025 Uiso 1 1 calc R U . . .
C14 C -0.2120(3) 0.6926(3) 0.16306(19) 0.0175(6) Uani 1 1 d . . . . .
C15 C -0.1338(3) 0.7746(3) 0.23854(19) 0.0167(6) Uani 1 1 d . . . . .
C16 C -0.3258(4) 0.7074(3) 0.0912(2) 0.0223(7) Uani 1 1 d . . . . .
H22 H -0.433262 0.659733 0.089856 0.033 Uiso 1 1 calc R U . . .
H23 H -0.289214 0.676745 0.035305 0.033 Uiso 1 1 calc R U . . .
H24 H -0.329622 0.795557 0.101220 0.033 Uiso 1 1 calc R U . . .
C17 C -0.1343(4) 0.9088(3) 0.2782(2) 0.0268(7) Uani 1 1 d . . . . .
H25 H -0.029937 0.959508 0.277561 0.040 Uiso 1 1 calc R U . . .
H26 H -0.154190 0.921528 0.338512 0.040 Uiso 1 1 calc R U . . .
H27 H -0.219218 0.933232 0.244402 0.040 Uiso 1 1 calc R U . . .
C18 C 0.0615(3) 0.7653(3) 0.3634(2) 0.0181(6) Uani 1 1 d . . . . .
C19 C 0.2219(4) 0.8219(3) 0.3628(2) 0.0199(6) Uani 1 1 d . . . . .
C20 C 0.3218(4) 0.8705(3) 0.4438(2) 0.0240(7) Uani 1 1 d . . . . .
H28 H 0.430625 0.908528 0.446217 0.029 Uiso 1 1 calc R U . . .
C21 C 0.2660(4) 0.8645(3) 0.5196(2) 0.0269(7) Uani 1 1 d . . . . .
H29 H 0.336953 0.897136 0.573667 0.032 Uiso 1 1 calc R U . . .
C22 C 0.1075(4) 0.8115(3) 0.5184(2) 0.0255(7) Uani 1 1 d . . . . .
H30 H 0.070531 0.808573 0.571697 0.031 Uiso 1 1 calc R U . . .
C23 C 0.0011(4) 0.7622(3) 0.4398(2) 0.0198(6) Uani 1 1 d . . . . .
C24 C 0.2882(4) 0.8303(3) 0.2807(2) 0.0247(7) Uani 1 1 d . . . . .
H31 H 0.203025 0.783834 0.229550 0.030 Uiso 1 1 calc R U . . .
C25 C 0.3301(4) 0.9658(3) 0.2788(2) 0.0338(8) Uani 1 1 d . . . . .
H32 H 0.233167 1.001032 0.280330 0.051 Uiso 1 1 calc R U . . .
H33 H 0.373361 0.969284 0.225157 0.051 Uiso 1 1 calc R U . . .
H34 H 0.410789 1.013781 0.329556 0.051 Uiso 1 1 calc R U . . .
C26 C 0.4355(4) 0.7711(4) 0.2716(3) 0.0391(9) Uani 1 1 d . . . . .
H35 H 0.522997 0.818586 0.319113 0.059 Uiso 1 1 calc R U . . .
H36 H 0.469908 0.771535 0.215407 0.059 Uiso 1 1 calc R U . . .
H37 H 0.408188 0.685171 0.274531 0.059 Uiso 1 1 calc R U . . .
C27 C -0.1727(4) 0.7068(3) 0.4411(2) 0.0246(7) Uani 1 1 d . . . . .
H38 H -0.230444 0.678383 0.379582 0.029 Uiso 1 1 calc R U . . .
C28 C -0.1853(4) 0.5939(3) 0.4765(2) 0.0315(8) Uani 1 1 d . . . . .
H39 H -0.129088 0.619353 0.536818 0.047 Uiso 1 1 calc R U . . .
H40 H -0.136226 0.531175 0.440427 0.047 Uiso 1 1 calc R U . . .
H41 H -0.298726 0.558653 0.475110 0.047 Uiso 1 1 calc R U . . .
C29 C -0.2546(5) 0.8037(4) 0.4937(3) 0.0388(9) Uani 1 1 d . . . . .
H42 H -0.203064 0.830451 0.554872 0.058 Uiso 1 1 calc R U . . .
H43 H -0.368521 0.767321 0.489736 0.058 Uiso 1 1 calc R U . . .
H44 H -0.244960 0.875509 0.470168 0.058 Uiso 1 1 calc R U . . .

loop_
_atom_site_aniso_label
_atom_site_aniso_U_11
_atom_site_aniso_U_22
_atom_site_aniso_U_33
_atom_site_aniso_U_23
_atom_site_aniso_U_13
_atom_site_aniso_U_12
Fe1 0.0143(2) 0.0160(2) 0.0157(2) 0.00454(17) 0.00050(16) 0.00435(16)
Si1 0.0172(4) 0.0165(4) 0.0185(4) 0.0034(3) -0.0003(3) 0.0044(3)
O1 0.0348(13) 0.0267(13) 0.0293(13) 0.0085(11) -0.0105(11) 0.0044(11)
O2 0.0360(14) 0.0443(16) 0.0274(14) 0.0103(12) 0.0137(11) 0.0084(12)
O3 0.0462(15) 0.0254(13) 0.0453(16) 0.0137(12) -0.0029(13) 0.0137(12)
N1 0.0164(12) 0.0160(12) 0.0154(12) 0.0048(10) 0.0003(10) 0.0050(10)
N2 0.0166(12) 0.0172(13) 0.0152(12) 0.0068(10) 0.0025(10) 0.0028(10)
C1 0.0142(14) 0.0168(15) 0.0141(14) 0.0039(12) 0.0027(11) 0.0012(11)
C2 0.0175(15) 0.0172(16) 0.0263(17) 0.0060(13) 0.0001(13) 0.0041(12)
C3 0.0192(16) 0.0258(17) 0.0250(18) 0.0073(14) -0.0011(13) 0.0062(13)
C4 0.0200(15) 0.0236(17) 0.0223(16) 0.0045(14) 0.0005(13) 0.0062(13)
C5 0.0206(16) 0.0209(16) 0.0266(17) 0.0093(14) 0.0023(13) 0.0027(13)
C6 0.0214(17) 0.0319(19) 0.0317(19) 0.0054(15) 0.0080(14) 0.0048(14)
C7 0.0262(18) 0.034(2) 0.040(2) 0.0188(17) 0.0046(15) 0.0007(15)
C8 0.0228(17) 0.033(2) 0.040(2) 0.0081(17) 0.0010(15) -0.0006(15)
C9 0.0242(16) 0.0216(17) 0.0243(17) -0.0010(14) -0.0027(13) 0.0082(13)
C10 0.036(2) 0.032(2) 0.0263(19) -0.0022(15) -0.0052(15) 0.0085(16)
C11 0.042(2) 0.0211(18) 0.037(2) 0.0013(16) -0.0060(17) 0.0084(16)
C12 0.0341(19) 0.033(2) 0.0279(19) -0.0047(16) 0.0021(15) 0.0115(16)
C13 0.0232(16) 0.0203(16) 0.0144(15) 0.0006(12) -0.0037(12) 0.0054(13)
C14 0.0193(15) 0.0181(15) 0.0185(15) 0.0087(12) 0.0056(12) 0.0058(12)
C15 0.0178(14) 0.0156(15) 0.0194(15) 0.0068(12) 0.0049(12) 0.0066(12)
C16 0.0244(16) 0.0240(17) 0.0220(16) 0.0089(13) 0.0034(13) 0.0110(13)
C17 0.0305(18) 0.0212(17) 0.0282(18) 0.0070(14) -0.0008(14) 0.0077(14)
C18 0.0177(15) 0.0160(15) 0.0200(16) 0.0033(13) 0.0022(12) 0.0052(12)
C19 0.0225(15) 0.0165(15) 0.0191(15) 0.0029(12) 0.0020(12) 0.0037(12)
C20 0.0216(16) 0.0215(17) 0.0245(17) 0.0014(14) -0.0004(13) 0.0027(13)
C21 0.0294(18) 0.0293(18) 0.0158(16) 0.0001(14) -0.0035(13) 0.0038(14)
C22 0.0334(18) 0.0258(17) 0.0162(15) 0.0038(13) 0.0026(13) 0.0074(14)
C23 0.0243(16) 0.0151(15) 0.0197(16) 0.0052(12) 0.0026(12) 0.0038(12)
C24 0.0206(16) 0.0258(17) 0.0223(17) 0.0027(14) 0.0021(13) -0.0023(13)
C25 0.038(2) 0.034(2) 0.0275(19) 0.0130(16) 0.0035(15) -0.0037(16)
C26 0.0306(19) 0.044(2) 0.042(2) 0.0085(19) 0.0175(17) 0.0067(17)
C27 0.0254(17) 0.0286(18) 0.0213(16) 0.0095(14) 0.0061(13) 0.0048(14)
C28 0.0326(19) 0.035(2) 0.0292(19) 0.0137(16) 0.0072(15) 0.0035(15)
C29 0.035(2) 0.044(2) 0.044(2) 0.0142(19) 0.0162(17) 0.0161(18)

loop_
_atom_type_symbol
_atom_type_description
_atom_type_scat_dispersion_real
_atom_type_scat_dispersion_imag
_atom_type_scat_source
C C 0.0033 0.0016 'International Tables Vol C Tables 4.2.6.8 and 6.1.1.4'
H H 0.0000 0.0000 'International Tables Vol C Tables 4.2.6.8 and 6.1.1.4'
N N 0.0061 0.0033 'International Tables Vol C Tables 4.2.6.8 and 6.1.1.4'
O O 0.0106 0.0060 'International Tables Vol C Tables 4.2.6.8 and 6.1.1.4'
Si Si 0.0817 0.0704 'International Tables Vol C Tables 4.2.6.8 and 6.1.1.4'
Fe Fe 0.3463 0.8444 'International Tables Vol C Tables 4.2.6.8 and 6.1.1.4'

loop_
_geom_angle_atom_site_label_1
_geom_angle_atom_site_label_2
_geom_angle_atom_site_label_3
_geom_angle
_geom_angle_site_symmetry_1
_geom_angle_site_symmetry_3
_geom_angle_publ_flag
C4 Fe1 C3 101.24(15) . . ?
C4 Fe1 C2 93.02(14) . . ?
C3 Fe1 C2 98.20(14) . . ?
C4 Fe1 C1 162.68(13) . . ?
C3 Fe1 C1 89.40(13) . . ?
C2 Fe1 C1 98.99(13) . . ?
C4 Fe1 Si1 84.85(10) . . ?
C3 Fe1 Si1 95.71(10) . . ?
C2 Fe1 Si1 166.07(11) . . ?
C1 Fe1 Si1 80.49(8) . . ?
C4 Fe1 H1 81.9(15) . . ?
C3 Fe1 H1 174.3(15) . . ?
C2 Fe1 H1 86.3(15) . . ?
C1 Fe1 H1 86.4(15) . . ?
Si1 Fe1 H1 79.7(15) . . ?
C13 Si1 C5 105.85(14) . . ?
C13 Si1 C9 104.74(14) . . ?
C5 Si1 C9 111.65(15) . . ?
C13 Si1 Fe1 97.99(9) . . ?
C5 Si1 Fe1 114.24(10) . . ?
C9 Si1 Fe1 119.81(10) . . ?
C1 N1 C14 111.6(2) . . ?
C1 N1 C13 121.8(2) . . ?
C14 N1 C13 126.5(2) . . ?
C1 N2 C15 111.1(2) . . ?
C1 N2 C18 125.5(2) . . ?
C15 N2 C18 123.4(2) . . ?
N1 C1 N2 104.3(2) . . ?
N1 C1 Fe1 122.7(2) . . ?
N2 C1 Fe1 132.9(2) . . ?
O1 C2 Fe1 172.1(3) . . ?
O2 C3 Fe1 177.2(3) . . ?
O3 C4 Fe1 176.9(3) . . ?
C6 C5 C8 106.6(3) . . ?
C6 C5 C7 107.6(3) . . ?
C8 C5 C7 108.2(3) . . ?
C6 C5 Si1 109.3(2) . . ?
C8 C5 Si1 113.7(2) . . ?
C7 C5 Si1 111.2(2) . . ?
C5 C6 H2 109.5 . . ?
C5 C6 H3 109.5 . . ?
H2 C6 H3 109.5 . . ?
C5 C6 H4 109.5 . . ?
H2 C6 H4 109.5 . . ?
H3 C6 H4 109.5 . . ?
C5 C7 H5 109.5 . . ?
C5 C7 H6 109.5 . . ?
H5 C7 H6 109.5 . . ?
C5 C7 H7 109.5 . . ?
H5 C7 H7 109.5 . . ?
H6 C7 H7 109.5 . . ?
C5 C8 H8 109.5 . . ?
C5 C8 H9 109.5 . . ?
H8 C8 H9 109.5 . . ?
C5 C8 H10 109.5 . . ?
H8 C8 H10 109.5 . . ?
H9 C8 H10 109.5 . . ?
C12 C9 C11 108.0(3) . . ?
C12 C9 C10 106.3(3) . . ?
C11 C9 C10 107.8(3) . . ?
C12 C9 Si1 110.3(2) . . ?
C11 C9 Si1 113.3(2) . . ?
C10 C9 Si1 110.8(2) . . ?
C9 C10 H11 109.5 . . ?
C9 C10 H12 109.5 . . ?
H11 C10 H12 109.5 . . ?
C9 C10 H13 109.5 . . ?
H11 C10 H13 109.5 . . ?
H12 C10 H13 109.5 . . ?
C9 C11 H14 109.5 . . ?
C9 C11 H15 109.5 . . ?
H14 C11 H15 109.5 . . ?
C9 C11 H16 109.5 . . ?
H14 C11 H16 109.5 . . ?
H15 C11 H16 109.5 . . ?
C9 C12 H17 109.5 . . ?
C9 C12 H18 109.5 . . ?
H17 C12 H18 109.5 . . ?
C9 C12 H19 109.5 . . ?
H17 C12 H19 109.5 . . ?
H18 C12 H19 109.5 . . ?
N1 C13 Si1 105.70(18) . . ?
N1 C13 H20 110.6 . . ?
Si1 C13 H20 110.6 . . ?
N1 C13 H21 110.6 . . ?
Si1 C13 H21 110.6 . . ?
H20 C13 H21 108.7 . . ?
C15 C14 N1 106.7(2) . . ?
C15 C14 C16 131.2(3) . . ?
N1 C14 C16 122.1(3) . . ?
C14 C15 N2 106.3(2) . . ?
C14 C15 C17 131.8(3) . . ?
N2 C15 C17 121.9(3) . . ?
C14 C16 H22 109.5 . . ?
C14 C16 H23 109.5 . . ?
H22 C16 H23 109.5 . . ?
C14 C16 H24 109.5 . . ?
H22 C16 H24 109.5 . . ?
H23 C16 H24 109.5 . . ?
C15 C17 H25 109.5 . . ?
C15 C17 H26 109.5 . . ?
H25 C17 H26 109.5 . . ?
C15 C17 H27 109.5 . . ?
H25 C17 H27 109.5 . . ?
H26 C17 H27 109.5 . . ?
C23 C18 C19 122.8(3) . . ?
C23 C18 N2 119.9(3) . . ?
C19 C18 N2 117.3(3) . . ?
C20 C19 C18 116.6(3) . . ?
C20 C19 C24 119.8(3) . . ?
C18 C19 C24 123.6(3) . . ?
C21 C20 C19 121.4(3) . . ?
C21 C20 H28 119.3 . . ?
C19 C20 H28 119.3 . . ?
C20 C21 C22 120.7(3) . . ?
C20 C21 H29 119.7 . . ?
C22 C21 H29 119.7 . . ?
C21 C22 C23 120.8(3) . . ?
C21 C22 H30 119.6 . . ?
C23 C22 H30 119.6 . . ?
C18 C23 C22 117.6(3) . . ?
C18 C23 C27 123.1(3) . . ?
C22 C23 C27 119.3(3) . . ?
C19 C24 C26 111.5(3) . . ?
C19 C24 C25 110.7(3) . . ?
C26 C24 C25 110.1(3) . . ?
C19 C24 H31 108.1 . . ?
C26 C24 H31 108.1 . . ?
C25 C24 H31 108.1 . . ?
C24 C25 H32 109.5 . . ?
C24 C25 H33 109.5 . . ?
H32 C25 H33 109.5 . . ?
C24 C25 H34 109.5 . . ?
H32 C25 H34 109.5 . . ?
H33 C25 H34 109.5 . . ?
C24 C26 H35 109.5 . . ?
C24 C26 H36 109.5 . . ?
H35 C26 H36 109.5 . . ?
C24 C26 H37 109.5 . . ?
H35 C26 H37 109.5 . . ?
H36 C26 H37 109.5 . . ?
C23 C27 C29 111.2(3) . . ?
C23 C27 C28 111.2(3) . . ?
C29 C27 C28 110.6(3) . . ?
C23 C27 H38 107.9 . . ?
C29 C27 H38 107.9 . . ?
C28 C27 H38 107.9 . . ?
C27 C28 H39 109.5 . . ?
C27 C28 H40 109.5 . . ?
H39 C28 H40 109.5 . . ?
C27 C28 H41 109.5 . . ?
H39 C28 H41 109.5 . . ?
H40 C28 H41 109.5 . . ?
C27 C29 H42 109.5 . . ?
C27 C29 H43 109.5 . . ?
H42 C29 H43 109.5 . . ?
C27 C29 H44 109.5 . . ?
H42 C29 H44 109.5 . . ?
H43 C29 H44 109.5 . . ?

loop_
_geom_bond_atom_site_label_1
_geom_bond_atom_site_label_2
_geom_bond_distance
_geom_bond_site_symmetry_2
_geom_bond_publ_flag
Fe1 C4 1.758(3) . ?
Fe1 C3 1.789(3) . ?
Fe1 C2 1.804(3) . ?
Fe1 C1 1.992(3) . ?
Fe1 Si1 2.3587(9) . ?
Fe1 H1 1.43(4) . ?
Si1 C13 1.915(3) . ?
Si1 C5 1.934(3) . ?
Si1 C9 1.937(3) . ?
O1 C2 1.147(4) . ?
O2 C3 1.144(4) . ?
O3 C4 1.153(4) . ?
N1 C1 1.357(3) . ?
N1 C14 1.391(4) . ?
N1 C13 1.462(4) . ?
N2 C1 1.357(4) . ?
N2 C15 1.406(4) . ?
N2 C18 1.439(4) . ?
C5 C6 1.538(5) . ?
C5 C8 1.539(4) . ?
C5 C7 1.546(4) . ?
C6 H2 0.9800 . ?
C6 H3 0.9800 . ?
C6 H4 0.9800 . ?
C7 H5 0.9800 . ?
C7 H6 0.9800 . ?
C7 H7 0.9800 . ?
C8 H8 0.9800 . ?
C8 H9 0.9800 . ?
C8 H10 0.9800 . ?
C9 C12 1.532(5) . ?
C9 C11 1.537(5) . ?
C9 C10 1.544(4) . ?
C10 H11 0.9800 . ?
C10 H12 0.9800 . ?
C10 H13 0.9800 . ?
C11 H14 0.9800 . ?
C11 H15 0.9800 . ?
C11 H16 0.9800 . ?
C12 H17 0.9800 . ?
C12 H18 0.9800 . ?
C12 H19 0.9800 . ?
C13 H20 0.9900 . ?
C13 H21 0.9900 . ?
C14 C15 1.348(4) . ?
C14 C16 1.491(4) . ?
C15 C17 1.494(4) . ?
C16 H22 0.9800 . ?
C16 H23 0.9800 . ?
C16 H24 0.9800 . ?
C17 H25 0.9800 . ?
C17 H26 0.9800 . ?
C17 H27 0.9800 . ?
C18 C23 1.387(4) . ?
C18 C19 1.415(4) . ?
C19 C20 1.398(4) . ?
C19 C24 1.510(4) . ?
C20 C21 1.368(5) . ?
C20 H28 0.9500 . ?
C21 C22 1.383(5) . ?
C21 H29 0.9500 . ?
C22 C23 1.397(4) . ?
C22 H30 0.9500 . ?
C23 C27 1.518(4) . ?
C24 C26 1.529(5) . ?
C24 C25 1.531(5) . ?
C24 H31 1.0000 . ?
C25 H32 0.9800 . ?
C25 H33 0.9800 . ?
C25 H34 0.9800 . ?
C26 H35 0.9800 . ?
C26 H36 0.9800 . ?
C26 H37 0.9800 . ?
C27 C29 1.524(5) . ?
C27 C28 1.527(4) . ?
C27 H38 1.0000 . ?
C28 H39 0.9800 . ?
C28 H40 0.9800 . ?
C28 H41 0.9800 . ?
C29 H42 0.9800 . ?
C29 H43 0.9800 . ?
C29 H44 0.9800 . ?

loop_
_geom_torsion_atom_site_label_1
_geom_torsion_atom_site_label_2
_geom_torsion_atom_site_label_3
_geom_torsion_atom_site_label_4
_geom_torsion
_geom_torsion_site_symmetry_1
_geom_torsion_site_symmetry_2
_geom_torsion_site_symmetry_3
_geom_torsion_site_symmetry_4
_geom_torsion_publ_flag
C14 N1 C1 N2 0.7(3) . . . . ?
C13 N1 C1 N2 -175.4(3) . . . . ?
C14 N1 C1 Fe1 -176.4(2) . . . . ?
C13 N1 C1 Fe1 7.6(4) . . . . ?
C15 N2 C1 N1 -0.6(3) . . . . ?
C18 N2 C1 N1 179.8(3) . . . . ?
C15 N2 C1 Fe1 176.0(2) . . . . ?
C18 N2 C1 Fe1 -3.7(4) . . . . ?
C1 N1 C13 Si1 19.3(3) . . . . ?
C14 N1 C13 Si1 -156.1(2) . . . . ?
C1 N1 C14 C15 -0.5(3) . . . . ?
C13 N1 C14 C15 175.3(3) . . . . ?
C1 N1 C14 C16 178.8(3) . . . . ?
C13 N1 C14 C16 -5.4(5) . . . . ?
N1 C14 C15 N2 0.2(3) . . . . ?
C16 C14 C15 N2 -179.0(3) . . . . ?
N1 C14 C15 C17 -179.7(3) . . . . ?
C16 C14 C15 C17 1.1(6) . . . . ?
C1 N2 C15 C14 0.3(3) . . . . ?
C18 N2 C15 C14 180.0(3) . . . . ?
C1 N2 C15 C17 -179.9(3) . . . . ?
C18 N2 C15 C17 -0.2(4) . . . . ?
C1 N2 C18 C23 -89.8(4) . . . . ?
C15 N2 C18 C23 90.6(3) . . . . ?
C1 N2 C18 C19 90.3(4) . . . . ?
C15 N2 C18 C19 -89.3(4) . . . . ?
C23 C18 C19 C20 3.0(5) . . . . ?
N2 C18 C19 C20 -177.1(3) . . . . ?
C23 C18 C19 C24 -177.7(3) . . . . ?
N2 C18 C19 C24 2.2(4) . . . . ?
C18 C19 C20 C21 -0.6(5) . . . . ?
C24 C19 C20 C21 -180.0(3) . . . . ?
C19 C20 C21 C22 -1.0(5) . . . . ?
C20 C21 C22 C23 0.4(5) . . . . ?
C19 C18 C23 C22 -3.6(4) . . . . ?
N2 C18 C23 C22 176.5(3) . . . . ?
C19 C18 C23 C27 177.2(3) . . . . ?
N2 C18 C23 C27 -2.8(4) . . . . ?
C21 C22 C23 C18 1.8(5) . . . . ?
C21 C22 C23 C27 -178.9(3) . . . . ?
C20 C19 C24 C26 55.9(4) . . . . ?
C18 C19 C24 C26 -123.3(3) . . . . ?
C20 C19 C24 C25 -67.1(4) . . . . ?
C18 C19 C24 C25 113.7(3) . . . . ?
C18 C23 C27 C29 -120.2(3) . . . . ?
C22 C23 C27 C29 60.6(4) . . . . ?
C18 C23 C27 C28 116.1(3) . . . . ?
C22 C23 C27 C28 -63.2(4) . . . . ?
